data_4339983
loop_
_publ_author_name
'Tenc\'e, Sophie'
'Caballero Flores, Rafael'
'Chable, Johann'
'Gorsse, St\'ephane'
'Chevalier, Bernard'
'Gaudin, Etienne'

_publ_section_title
;
 Stabilization by Si Substitution of the Pseudobinary Compound
 Gd2(Co3-xSix) with Magnetocaloric Properties around Room Temperature.
;
_journal_issue 13
_journal_name_full 'Inorganic chemistry'
_journal_page_first 6728
_journal_page_last 6736
_journal_paper_doi 10.1021/ic500529b
_journal_volume 53
_journal_year 2014
_chemical_formula_sum 'Co2.53 Gd2 Si0.47'
_chemical_formula_weight 478.8
_chemical_name_systematic ' ?'
_space_group_IT_number 64
_symmetry_cell_setting orthorhombic
_symmetry_Int_Tables_number 64
_symmetry_space_group_name_Hall '-C 2ac 2'
_symmetry_space_group_name_H-M 'C m c a'
_cell_angle_alpha 90
_cell_angle_beta 90
_cell_angle_gamma 90
_cell_formula_units_Z 4
_cell_length_a 5.3833(4)
_cell_length_b 9.5535(6)
_cell_length_c 7.1233(5)
_cell_measurement_temperature 293
_cell_volume 366.35(4)
_diffrn_ambient_temperature 293
_diffrn_measured_fraction_theta_full 1
_diffrn_measured_fraction_theta_max 1
_diffrn_measurement_device 'four-cycle diffractometer'
_diffrn_measurement_device_type 'Nonius CCD'
_diffrn_measurement_method '/f scans + /w scans'
_diffrn_radiation_monochromator graphite
_diffrn_radiation_probe x-ray
_diffrn_radiation_source 'X-ray tube'
_diffrn_radiation_type 'Mo K\a'
_diffrn_radiation_wavelength 0.71069
_diffrn_reflns_av_R_equivalents 0.0688
_diffrn_reflns_av_sigmaI/netI 0.0369
_diffrn_reflns_limit_h_max 8
_diffrn_reflns_limit_h_min -8
_diffrn_reflns_limit_k_max 15
_diffrn_reflns_limit_k_min -15
_diffrn_reflns_limit_l_max 11
_diffrn_reflns_limit_l_min -11
_diffrn_reflns_number 4450
_diffrn_reflns_theta_full 34.79
_diffrn_reflns_theta_max 34.79
_diffrn_reflns_theta_min 5.14
_exptl_absorpt_coefficient_mu 46.831
_exptl_absorpt_correction_T_max 0.414
_exptl_absorpt_correction_T_min 0.1606
_exptl_absorpt_correction_type gaussian
_exptl_absorpt_process_details 'Jana2006  (Petricek, Dusek & Palatinus, 2000)'
_exptl_crystal_colour Metallic_grey
_exptl_crystal_density_diffrn 8.642
_exptl_crystal_description block
_exptl_crystal_F_000 812
_exptl_crystal_size_max 0.058
_exptl_crystal_size_mid 0.029
_exptl_crystal_size_min 0.025
_refine_diff_density_max 1.00
_refine_diff_density_min -1.19
_refine_ls_extinction_coef 510(90)
_refine_ls_extinction_method 'B-C type 1 Lorentzian isotropic (Becker & Coppens, 1974)'
_refine_ls_goodness_of_fit_gt 1.10
_refine_ls_goodness_of_fit_ref 1.09
_refine_ls_number_constraints 9
_refine_ls_number_parameters 19
_refine_ls_number_reflns 430
_refine_ls_number_restraints 0
_refine_ls_R_factor_all 0.0282
_refine_ls_R_factor_gt 0.0260
_refine_ls_shift/su_max 0.0027
_refine_ls_shift/su_mean 0.0003
_refine_ls_structure_factor_coef Fsqd
_refine_ls_weighting_details w=1/(\s^2^(I)+0.0009I^2^)
_refine_ls_weighting_scheme sigma
_refine_ls_wR_factor_gt 0.0507
_refine_ls_wR_factor_ref 0.0520
_reflns_number_gt 405
_reflns_number_total 430
_reflns_threshold_expression I>2\s(I)
_cod_data_source_file ic500529b_si_001.cif
_cod_data_source_block I
_cod_depositor_comments
;
The following automatic conversions were performed:

'_diffrn_radiation_probe' value 'X-ray' changed to 'x-ray' according
to
/usr/data/users/saulius/crontab/automatic-downloads/rss-feeds/ACS/lib/dictionaries/cif_core.dic
dictionary named 'cif_core.dic' version 2.4.2 from
2011-04-26.

'_exptl_absorpt_correction_type' value 'Gaussian'
changed to 'gaussian' according to
/usr/data/users/saulius/crontab/automatic-downloads/rss-feeds/ACS/lib/dictionaries/cif_core.dic
dictionary named 'cif_core.dic' version 2.4.2 from 2011-04-26.

Automatic conversion script
Id: cif_fix_values 2281 2013-09-26 08:29:07Z andrius 

 Adding full bibliography for 4339983.cif.
;
_cod_original_sg_symbol_Hall '-C -2x;-2ybc;-2zbc'
_cod_original_sg_symbol_H-M 'C m c e'
_cod_database_code 4339983

loop_
_symmetry_equiv_pos_site_id
_symmetry_equiv_pos_as_xyz
1 x,y,z
2 -x,-y+1/2,z+1/2
3 -x,y+1/2,-z+1/2
4 x,-y,-z
5 -x,-y,-z
6 x,y+1/2,-z+1/2
7 x,-y+1/2,z+1/2
8 -x,y,z
9 x+1/2,y+1/2,z
10 -x+1/2,-y,z+1/2
11 -x+1/2,y,-z+1/2
12 x+1/2,-y+1/2,-z
13 -x+1/2,-y+1/2,-z
14 x+1/2,y,-z+1/2
15 x+1/2,-y,z+1/2
16 -x+1/2,y+1/2,z

loop_
_atom_site_label
_atom_site_type_symbol
_atom_site_fract_x
_atom_site_fract_y
_atom_site_fract_z
_atom_site_adp_type
_atom_site_U_iso_or_equiv
_atom_site_symmetry_multiplicity
_atom_site_occupancy
_atom_site_calc_flag
Gd1 Gd 0 0.33623(2) 0.09712(3) Uani 0.01228(9) 8 1 d
Co1 Co 0 0 0 Uani 0.0123(3) 4 0.594(10) d
Si1 Si 0 0 0 Uani 0.0123(3) 4 0.406(10) d
Co2 Co 0.25 0.08438(6) 0.25 Uani 0.0132(2) 8 0.968(8) d
Si2 Si 0.25 0.08438(6) 0.25 Uani 0.0132(2) 8 0.032(8) d

loop_
_atom_site_aniso_label
_atom_site_aniso_type_symbol
_atom_site_aniso_U_11
_atom_site_aniso_U_22
_atom_site_aniso_U_33
_atom_site_aniso_U_12
_atom_site_aniso_U_13
_atom_site_aniso_U_23
Gd1 Gd 0.01176(15) 0.01157(15) 0.01352(17) 0 0 0.00025(6)
Co1 Co 0.0107(5) 0.0153(5) 0.0110(5) 0 0 -0.0017(4)
Si1 Si 0.0107(5) 0.0153(5) 0.0110(5) 0 0 -0.0017(4)
Co2 Co 0.0143(3) 0.0124(4) 0.0128(4) 0 -0.0020(2) 0
Si2 Si 0.0143(3) 0.0124(4) 0.0128(4) 0 -0.0020(2) 0

loop_
_atom_type_symbol
_atom_type_scat_dispersion_real
_atom_type_scat_dispersion_imag
_atom_type_scat_source
Co 0.3494 0.9721 'International Tables Vol C tables 4.2.6.8 and 6.1.1.1'
Gd -0.1653 3.9035 'International Tables Vol C tables 4.2.6.8 and 6.1.1.1'
Si 0.0817 0.0704 'International Tables Vol C tables 4.2.6.8 and 6.1.1.1'

loop_
_geom_angle_atom_site_label_1
_geom_angle_atom_site_label_2
_geom_angle_atom_site_label_3
_geom_angle_site_symmetry_1
_geom_angle_site_symmetry_3
_geom_angle
Gd1 Gd1 Gd1 11_455 11_555 102.042(9)
Gd1 Gd1 Gd1 11_455 4_565 104.737(6)
Gd1 Gd1 Gd1 11_455 12_455 69.228(6)
Gd1 Gd1 Gd1 11_455 12_555 149.295(8)
Gd1 Gd1 Co1 11_455 . 97.611(5)
Gd1 Gd1 Co1 11_455 9_455 58.692(5)
Gd1 Gd1 Co1 11_455 9_555 142.423(8)
Gd1 Gd1 Co1 11_455 2_555 56.476(5)
Gd1 Gd1 Si1 11_455 . 97.611(5)
Gd1 Gd1 Si1 11_455 9_455 58.692(5)
Gd1 Gd1 Si1 11_455 9_555 142.423(8)
Gd1 Gd1 Si1 11_455 2_555 56.476(5)
Gd1 Gd1 Co2 11_455 . 96.999(7)
Gd1 Gd1 Co2 11_455 9_455 53.861(8)
Gd1 Gd1 Co2 11_455 2_554 100.058(6)
Gd1 Gd1 Co2 11_455 13_555 153.166(8)
Gd1 Gd1 Co2 11_455 6_555 97.068(7)
Gd1 Gd1 Co2 11_455 14_455 54.264(8)
Gd1 Gd1 Si2 11_455 . 96.999(7)
Gd1 Gd1 Si2 11_455 9_455 53.861(8)
Gd1 Gd1 Si2 11_455 2_554 100.058(6)
Gd1 Gd1 Si2 11_455 13_555 153.166(8)
Gd1 Gd1 Si2 11_455 6_555 97.068(7)
Gd1 Gd1 Si2 11_455 14_455 54.264(8)
Gd1 Gd1 Gd1 11_555 4_565 104.737(6)
Gd1 Gd1 Gd1 11_555 12_455 149.295(8)
Gd1 Gd1 Gd1 11_555 12_555 69.228(6)
Gd1 Gd1 Co1 11_555 . 97.611(5)
Gd1 Gd1 Co1 11_555 9_455 142.423(8)
Gd1 Gd1 Co1 11_555 9_555 58.692(5)
Gd1 Gd1 Co1 11_555 2_555 56.476(5)
Gd1 Gd1 Si1 11_555 . 97.611(5)
Gd1 Gd1 Si1 11_555 9_455 142.423(8)
Gd1 Gd1 Si1 11_555 9_555 58.692(5)
Gd1 Gd1 Si1 11_555 2_555 56.476(5)
Gd1 Gd1 Co2 11_555 . 54.264(8)
Gd1 Gd1 Co2 11_555 9_455 97.068(7)
Gd1 Gd1 Co2 11_555 2_554 153.166(8)
Gd1 Gd1 Co2 11_555 13_555 100.058(6)
Gd1 Gd1 Co2 11_555 6_555 53.861(8)
Gd1 Gd1 Co2 11_555 14_455 96.999(7)
Gd1 Gd1 Si2 11_555 . 54.264(8)
Gd1 Gd1 Si2 11_555 9_455 97.068(7)
Gd1 Gd1 Si2 11_555 2_554 153.166(8)
Gd1 Gd1 Si2 11_555 13_555 100.058(6)
Gd1 Gd1 Si2 11_555 6_555 53.861(8)
Gd1 Gd1 Si2 11_555 14_455 96.999(7)
Gd1 Gd1 Gd1 4_565 12_455 105.957(6)
Gd1 Gd1 Gd1 4_565 12_555 105.957(6)
Gd1 Gd1 Co1 4_565 . 143.992(8)
Gd1 Gd1 Co1 4_565 9_455 57.562(4)
Gd1 Gd1 Co1 4_565 9_555 57.562(4)
Gd1 Gd1 Co1 4_565 2_555 85.255(7)
Gd1 Gd1 Si1 4_565 . 143.992(8)
Gd1 Gd1 Si1 4_565 9_455 57.562(4)
Gd1 Gd1 Si1 4_565 9_555 57.562(4)
Gd1 Gd1 Si1 4_565 2_555 85.255(7)
Gd1 Gd1 Co2 4_565 . 152.993(5)
Gd1 Gd1 Co2 4_565 9_455 53.944(8)
Gd1 Gd1 Co2 4_565 2_554 54.487(12)
Gd1 Gd1 Co2 4_565 13_555 54.487(12)
Gd1 Gd1 Co2 4_565 6_555 53.944(8)
Gd1 Gd1 Co2 4_565 14_455 152.993(5)
Gd1 Gd1 Si2 4_565 . 152.993(5)
Gd1 Gd1 Si2 4_565 9_455 53.944(8)
Gd1 Gd1 Si2 4_565 2_554 54.487(12)
Gd1 Gd1 Si2 4_565 13_555 54.487(12)
Gd1 Gd1 Si2 4_565 6_555 53.944(8)
Gd1 Gd1 Si2 4_565 14_455 152.993(5)
Gd1 Gd1 Gd1 12_455 12_555 102.727(8)
Gd1 Gd1 Co1 12_455 . 56.498(4)
Gd1 Gd1 Co1 12_455 9_455 59.217(5)
Gd1 Gd1 Co1 12_455 9_555 143.775(8)
Gd1 Gd1 Co1 12_455 2_555 125.550(5)
Gd1 Gd1 Si1 12_455 . 56.498(4)
Gd1 Gd1 Si1 12_455 9_455 59.217(5)
Gd1 Gd1 Si1 12_455 9_555 143.775(8)
Gd1 Gd1 Si1 12_455 2_555 125.550(5)
Gd1 Gd1 Co2 12_455 . 96.550(10)
Gd1 Gd1 Co2 12_455 9_455 100.194(7)
Gd1 Gd1 Co2 12_455 2_554 54.780(10)
Gd1 Gd1 Co2 12_455 13_555 98.303(9)
Gd1 Gd1 Co2 12_455 6_555 153.279(8)
Gd1 Gd1 Co2 12_455 14_455 53.470(5)
Gd1 Gd1 Si2 12_455 . 96.550(10)
Gd1 Gd1 Si2 12_455 9_455 100.194(7)
Gd1 Gd1 Si2 12_455 2_554 54.780(10)
Gd1 Gd1 Si2 12_455 13_555 98.303(9)
Gd1 Gd1 Si2 12_455 6_555 153.279(8)
Gd1 Gd1 Si2 12_455 14_455 53.470(5)
Gd1 Gd1 Co1 12_555 . 56.498(4)
Gd1 Gd1 Co1 12_555 9_455 143.775(8)
Gd1 Gd1 Co1 12_555 9_555 59.217(5)
Gd1 Gd1 Co1 12_555 2_555 125.550(5)
Gd1 Gd1 Si1 12_555 . 56.498(4)
Gd1 Gd1 Si1 12_555 9_455 143.775(8)
Gd1 Gd1 Si1 12_555 9_555 59.217(5)
Gd1 Gd1 Si1 12_555 2_555 125.550(5)
Gd1 Gd1 Co2 12_555 . 53.470(5)
Gd1 Gd1 Co2 12_555 9_455 153.279(8)
Gd1 Gd1 Co2 12_555 2_554 98.303(9)
Gd1 Gd1 Co2 12_555 13_555 54.780(10)
Gd1 Gd1 Co2 12_555 6_555 100.194(7)
Gd1 Gd1 Co2 12_555 14_455 96.550(10)
Gd1 Gd1 Si2 12_555 . 53.470(5)
Gd1 Gd1 Si2 12_555 9_455 153.279(8)
Gd1 Gd1 Si2 12_555 2_554 98.303(9)
Gd1 Gd1 Si2 12_555 13_555 54.780(10)
Gd1 Gd1 Si2 12_555 6_555 100.194(7)
Gd1 Gd1 Si2 12_555 14_455 96.550(10)
Co1 Gd1 Co1 . 9_455 115.716(4)
Co1 Gd1 Co1 . 9_555 115.716(4)
Co1 Gd1 Co1 . 2_555 130.753(7)
Co1 Gd1 Si1 . . 0.0(5)
Co1 Gd1 Si1 . 9_455 115.716(4)
Co1 Gd1 Si1 . 9_555 115.716(4)
Co1 Gd1 Si1 . 2_555 130.753(7)
Co1 Gd1 Co2 . . 44.261(7)
Co1 Gd1 Co2 . 9_455 150.180(7)
Co1 Gd1 Co2 . 2_554 94.344(12)
Co1 Gd1 Co2 . 13_555 94.344(12)
Co1 Gd1 Co2 . 6_555 150.180(7)
Co1 Gd1 Co2 . 14_455 44.261(7)
Co1 Gd1 Si2 . . 44.261(7)
Co1 Gd1 Si2 . 9_455 150.180(7)
Co1 Gd1 Si2 . 2_554 94.344(12)
Co1 Gd1 Si2 . 13_555 94.344(12)
Co1 Gd1 Si2 . 6_555 150.180(7)
Co1 Gd1 Si2 . 14_455 44.261(7)
Co1 Gd1 Co1 9_455 9_555 115.123(8)
Co1 Gd1 Co1 9_455 2_555 87.457(5)
Co1 Gd1 Si1 9_455 . 115.716(4)
Co1 Gd1 Si1 9_455 9_455 0.0(5)
Co1 Gd1 Si1 9_455 9_555 115.123(8)
Co1 Gd1 Si1 9_455 2_555 87.457(5)
Co1 Gd1 Co2 9_455 . 149.439(7)
Co1 Gd1 Co2 9_455 9_455 45.361(3)
Co1 Gd1 Co2 9_455 2_554 45.480(5)
Co1 Gd1 Co2 9_455 13_555 94.473(9)
Co1 Gd1 Co2 9_455 6_555 94.084(9)
Co1 Gd1 Co2 9_455 14_455 95.435(7)
Co1 Gd1 Si2 9_455 . 149.439(7)
Co1 Gd1 Si2 9_455 9_455 45.361(3)
Co1 Gd1 Si2 9_455 2_554 45.480(5)
Co1 Gd1 Si2 9_455 13_555 94.473(9)
Co1 Gd1 Si2 9_455 6_555 94.084(9)
Co1 Gd1 Si2 9_455 14_455 95.435(7)
Co1 Gd1 Co1 9_555 2_555 87.457(5)
Co1 Gd1 Si1 9_555 . 115.716(4)
Co1 Gd1 Si1 9_555 9_455 115.123(8)
Co1 Gd1 Si1 9_555 9_555 0.0(5)
Co1 Gd1 Si1 9_555 2_555 87.457(5)
Co1 Gd1 Co2 9_555 . 95.435(7)
Co1 Gd1 Co2 9_555 9_455 94.084(9)
Co1 Gd1 Co2 9_555 2_554 94.473(9)
Co1 Gd1 Co2 9_555 13_555 45.480(5)
Co1 Gd1 Co2 9_555 6_555 45.361(3)
Co1 Gd1 Co2 9_555 14_455 149.439(7)
Co1 Gd1 Si2 9_555 . 95.435(7)
Co1 Gd1 Si2 9_555 9_455 94.084(9)
Co1 Gd1 Si2 9_555 2_554 94.473(9)
Co1 Gd1 Si2 9_555 13_555 45.480(5)
Co1 Gd1 Si2 9_555 6_555 45.361(3)
Co1 Gd1 Si2 9_555 14_455 149.439(7)
Co1 Gd1 Si1 2_555 . 130.753(7)
Co1 Gd1 Si1 2_555 9_455 87.457(5)
Co1 Gd1 Si1 2_555 9_555 87.457(5)
Co1 Gd1 Si1 2_555 2_555 0.0(5)
Co1 Gd1 Co2 2_555 . 93.783(8)
Co1 Gd1 Co2 2_555 9_455 44.579(3)
Co1 Gd1 Co2 2_555 2_554 128.323(11)
Co1 Gd1 Co2 2_555 13_555 128.323(11)
Co1 Gd1 Co2 2_555 6_555 44.579(3)
Co1 Gd1 Co2 2_555 14_455 93.783(8)
Co1 Gd1 Si2 2_555 . 93.783(8)
Co1 Gd1 Si2 2_555 9_455 44.579(3)
Co1 Gd1 Si2 2_555 2_554 128.323(11)
Co1 Gd1 Si2 2_555 13_555 128.323(11)
Co1 Gd1 Si2 2_555 6_555 44.579(3)
Co1 Gd1 Si2 2_555 14_455 93.783(8)
Si1 Gd1 Si1 . 9_455 115.716(4)
Si1 Gd1 Si1 . 9_555 115.716(4)
Si1 Gd1 Si1 . 2_555 130.753(7)
Si1 Gd1 Co2 . . 44.261(7)
Si1 Gd1 Co2 . 9_455 150.180(7)
Si1 Gd1 Co2 . 2_554 94.344(12)
Si1 Gd1 Co2 . 13_555 94.344(12)
Si1 Gd1 Co2 . 6_555 150.180(7)
Si1 Gd1 Co2 . 14_455 44.261(7)
Si1 Gd1 Si2 . . 44.261(7)
Si1 Gd1 Si2 . 9_455 150.180(7)
Si1 Gd1 Si2 . 2_554 94.344(12)
Si1 Gd1 Si2 . 13_555 94.344(12)
Si1 Gd1 Si2 . 6_555 150.180(7)
Si1 Gd1 Si2 . 14_455 44.261(7)
Si1 Gd1 Si1 9_455 9_555 115.123(8)
Si1 Gd1 Si1 9_455 2_555 87.457(5)
Si1 Gd1 Co2 9_455 . 149.439(7)
Si1 Gd1 Co2 9_455 9_455 45.361(3)
Si1 Gd1 Co2 9_455 2_554 45.480(5)
Si1 Gd1 Co2 9_455 13_555 94.473(9)
Si1 Gd1 Co2 9_455 6_555 94.084(9)
Si1 Gd1 Co2 9_455 14_455 95.435(7)
Si1 Gd1 Si2 9_455 . 149.439(7)
Si1 Gd1 Si2 9_455 9_455 45.361(3)
Si1 Gd1 Si2 9_455 2_554 45.480(5)
Si1 Gd1 Si2 9_455 13_555 94.473(9)
Si1 Gd1 Si2 9_455 6_555 94.084(9)
Si1 Gd1 Si2 9_455 14_455 95.435(7)
Si1 Gd1 Si1 9_555 2_555 87.457(5)
Si1 Gd1 Co2 9_555 . 95.435(7)
Si1 Gd1 Co2 9_555 9_455 94.084(9)
Si1 Gd1 Co2 9_555 2_554 94.473(9)
Si1 Gd1 Co2 9_555 13_555 45.480(5)
Si1 Gd1 Co2 9_555 6_555 45.361(3)
Si1 Gd1 Co2 9_555 14_455 149.439(7)
Si1 Gd1 Si2 9_555 . 95.435(7)
Si1 Gd1 Si2 9_555 9_455 94.084(9)
Si1 Gd1 Si2 9_555 2_554 94.473(9)
Si1 Gd1 Si2 9_555 13_555 45.480(5)
Si1 Gd1 Si2 9_555 6_555 45.361(3)
Si1 Gd1 Si2 9_555 14_455 149.439(7)
Si1 Gd1 Co2 2_555 . 93.783(8)
Si1 Gd1 Co2 2_555 9_455 44.579(3)
Si1 Gd1 Co2 2_555 2_554 128.323(11)
Si1 Gd1 Co2 2_555 13_555 128.323(11)
Si1 Gd1 Co2 2_555 6_555 44.579(3)
Si1 Gd1 Co2 2_555 14_455 93.783(8)
Si1 Gd1 Si2 2_555 . 93.783(8)
Si1 Gd1 Si2 2_555 9_455 44.579(3)
Si1 Gd1 Si2 2_555 2_554 128.323(11)
Si1 Gd1 Si2 2_555 13_555 128.323(11)
Si1 Gd1 Si2 2_555 6_555 44.579(3)
Si1 Gd1 Si2 2_555 14_455 93.783(8)
Co2 Gd1 Co2 . 9_455 136.668(10)
Co2 Gd1 Co2 . 2_554 137.081(14)
Co2 Gd1 Co2 . 13_555 108.250(10)
Co2 Gd1 Co2 . 6_555 108.124(11)
Co2 Gd1 Co2 . 14_455 54.005(8)
Co2 Gd1 Si2 . . 0.0(5)
Co2 Gd1 Si2 . 9_455 136.668(10)
Co2 Gd1 Si2 . 2_554 137.081(14)
Co2 Gd1 Si2 . 13_555 108.250(10)
Co2 Gd1 Si2 . 6_555 108.124(11)
Co2 Gd1 Si2 . 14_455 54.005(8)
Co2 Gd1 Co2 9_455 2_554 83.852(11)
Co2 Gd1 Co2 9_455 13_555 108.431(14)
Co2 Gd1 Co2 9_455 6_555 54.575(9)
Co2 Gd1 Co2 9_455 14_455 108.124(11)
Co2 Gd1 Si2 9_455 . 136.668(10)
Co2 Gd1 Si2 9_455 9_455 0.0(5)
Co2 Gd1 Si2 9_455 2_554 83.852(11)
Co2 Gd1 Si2 9_455 13_555 108.431(14)
Co2 Gd1 Si2 9_455 6_555 54.575(9)
Co2 Gd1 Si2 9_455 14_455 108.124(11)
Co2 Gd1 Co2 2_554 13_555 54.981(6)
Co2 Gd1 Co2 2_554 6_555 108.431(14)
Co2 Gd1 Co2 2_554 14_455 108.250(10)
Co2 Gd1 Si2 2_554 . 137.081(14)
Co2 Gd1 Si2 2_554 9_455 83.852(11)
Co2 Gd1 Si2 2_554 2_554 0.0(5)
Co2 Gd1 Si2 2_554 13_555 54.981(6)
Co2 Gd1 Si2 2_554 6_555 108.431(14)
Co2 Gd1 Si2 2_554 14_455 108.250(10)
Co2 Gd1 Co2 13_555 6_555 83.852(11)
Co2 Gd1 Co2 13_555 14_455 137.081(14)
Co2 Gd1 Si2 13_555 . 108.250(10)
Co2 Gd1 Si2 13_555 9_455 108.431(14)
Co2 Gd1 Si2 13_555 2_554 54.981(6)
Co2 Gd1 Si2 13_555 13_555 0.0(5)
Co2 Gd1 Si2 13_555 6_555 83.852(11)
Co2 Gd1 Si2 13_555 14_455 137.081(14)
Co2 Gd1 Co2 6_555 14_455 136.668(10)
Co2 Gd1 Si2 6_555 . 108.124(11)
Co2 Gd1 Si2 6_555 9_455 54.575(9)
Co2 Gd1 Si2 6_555 2_554 108.431(14)
Co2 Gd1 Si2 6_555 13_555 83.852(11)
Co2 Gd1 Si2 6_555 6_555 0.0(5)
Co2 Gd1 Si2 6_555 14_455 136.668(10)
Co2 Gd1 Si2 14_455 . 54.005(8)
Co2 Gd1 Si2 14_455 9_455 108.124(11)
Co2 Gd1 Si2 14_455 2_554 108.250(10)
Co2 Gd1 Si2 14_455 13_555 137.081(14)
Co2 Gd1 Si2 14_455 6_555 136.668(10)
Co2 Gd1 Si2 14_455 14_455 0.0(5)
Si2 Gd1 Si2 . 9_455 136.668(10)
Si2 Gd1 Si2 . 2_554 137.081(14)
Si2 Gd1 Si2 . 13_555 108.250(10)
Si2 Gd1 Si2 . 6_555 108.124(11)
Si2 Gd1 Si2 . 14_455 54.005(8)
Si2 Gd1 Si2 9_455 2_554 83.852(11)
Si2 Gd1 Si2 9_455 13_555 108.431(14)
Si2 Gd1 Si2 9_455 6_555 54.575(9)
Si2 Gd1 Si2 9_455 14_455 108.124(11)
Si2 Gd1 Si2 2_554 13_555 54.981(6)
Si2 Gd1 Si2 2_554 6_555 108.431(14)
Si2 Gd1 Si2 2_554 14_455 108.250(10)
Si2 Gd1 Si2 13_555 6_555 83.852(11)
Si2 Gd1 Si2 13_555 14_455 137.081(14)
Si2 Gd1 Si2 6_555 14_455 136.668(10)
Gd1 Co1 Gd1 . 9_445 115.716(4)
Gd1 Co1 Gd1 . 9_545 115.716(4)
Gd1 Co1 Gd1 . 2_554 73.556(6)
Gd1 Co1 Gd1 . 3_545 106.444(6)
Gd1 Co1 Gd1 . 4_555 180.0(5)
Gd1 Co1 Gd1 . 12_455 64.284(4)
Gd1 Co1 Gd1 . 12_555 64.284(4)
Gd1 Co1 Si1 . . 0
Gd1 Co1 Co2 . . 60.657(13)
Gd1 Co1 Co2 . 10_554 119.343(13)
Gd1 Co1 Co2 . 5_555 119.343(13)
Gd1 Co1 Co2 . 14_455 60.657(13)
Gd1 Co1 Si2 . . 60.657(13)
Gd1 Co1 Si2 . 10_554 119.343(13)
Gd1 Co1 Si2 . 5_555 119.343(13)
Gd1 Co1 Si2 . 14_455 60.657(13)
Gd1 Co1 Gd1 9_445 9_545 115.123(6)
Gd1 Co1 Gd1 9_445 2_554 115.168(4)
Gd1 Co1 Gd1 9_445 3_545 64.832(4)
Gd1 Co1 Gd1 9_445 4_555 64.284(4)
Gd1 Co1 Gd1 9_445 12_455 64.877(6)
Gd1 Co1 Gd1 9_445 12_555 180.0(5)
Gd1 Co1 Si1 9_445 . 0
Gd1 Co1 Co2 9_445 . 118.846(7)
Gd1 Co1 Co2 9_445 10_554 118.342(11)
Gd1 Co1 Co2 9_445 5_555 61.154(7)
Gd1 Co1 Co2 9_445 14_455 61.658(11)
Gd1 Co1 Si2 9_445 . 118.846(7)
Gd1 Co1 Si2 9_445 10_554 118.342(11)
Gd1 Co1 Si2 9_445 5_555 61.154(7)
Gd1 Co1 Si2 9_445 14_455 61.658(11)
Gd1 Co1 Gd1 9_545 2_554 115.168(4)
Gd1 Co1 Gd1 9_545 3_545 64.832(4)
Gd1 Co1 Gd1 9_545 4_555 64.284(4)
Gd1 Co1 Gd1 9_545 12_455 180.0(5)
Gd1 Co1 Gd1 9_545 12_555 64.877(6)
Gd1 Co1 Si1 9_545 . 0
Gd1 Co1 Co2 9_545 . 61.658(11)
Gd1 Co1 Co2 9_545 10_554 61.154(7)
Gd1 Co1 Co2 9_545 5_555 118.342(11)
Gd1 Co1 Co2 9_545 14_455 118.846(7)
Gd1 Co1 Si2 9_545 . 61.658(11)
Gd1 Co1 Si2 9_545 10_554 61.154(7)
Gd1 Co1 Si2 9_545 5_555 118.342(11)
Gd1 Co1 Si2 9_545 14_455 118.846(7)
Gd1 Co1 Gd1 2_554 3_545 180.0(5)
Gd1 Co1 Gd1 2_554 4_555 106.444(6)
Gd1 Co1 Gd1 2_554 12_455 64.832(4)
Gd1 Co1 Gd1 2_554 12_555 64.832(4)
Gd1 Co1 Si1 2_554 . 0
Gd1 Co1 Co2 2_554 . 119.751(11)
Gd1 Co1 Co2 2_554 10_554 60.249(11)
Gd1 Co1 Co2 2_554 5_555 60.249(11)
Gd1 Co1 Co2 2_554 14_455 119.751(11)
Gd1 Co1 Si2 2_554 . 119.751(11)
Gd1 Co1 Si2 2_554 10_554 60.249(11)
Gd1 Co1 Si2 2_554 5_555 60.249(11)
Gd1 Co1 Si2 2_554 14_455 119.751(11)
Gd1 Co1 Gd1 3_545 4_555 73.556(6)
Gd1 Co1 Gd1 3_545 12_455 115.168(4)
Gd1 Co1 Gd1 3_545 12_555 115.168(4)
Gd1 Co1 Si1 3_545 . 0
Gd1 Co1 Co2 3_545 . 60.249(11)
Gd1 Co1 Co2 3_545 10_554 119.751(11)
Gd1 Co1 Co2 3_545 5_555 119.751(11)
Gd1 Co1 Co2 3_545 14_455 60.249(11)
Gd1 Co1 Si2 3_545 . 60.249(11)
Gd1 Co1 Si2 3_545 10_554 119.751(11)
Gd1 Co1 Si2 3_545 5_555 119.751(11)
Gd1 Co1 Si2 3_545 14_455 60.249(11)
Gd1 Co1 Gd1 4_555 12_455 115.716(4)
Gd1 Co1 Gd1 4_555 12_555 115.716(4)
Gd1 Co1 Si1 4_555 . 0
Gd1 Co1 Co2 4_555 . 119.343(13)
Gd1 Co1 Co2 4_555 10_554 60.657(13)
Gd1 Co1 Co2 4_555 5_555 60.657(13)
Gd1 Co1 Co2 4_555 14_455 119.343(13)
Gd1 Co1 Si2 4_555 . 119.343(13)
Gd1 Co1 Si2 4_555 10_554 60.657(13)
Gd1 Co1 Si2 4_555 5_555 60.657(13)
Gd1 Co1 Si2 4_555 14_455 119.343(13)
Gd1 Co1 Gd1 12_455 12_555 115.123(6)
Gd1 Co1 Si1 12_455 . 0
Gd1 Co1 Co2 12_455 . 118.342(11)
Gd1 Co1 Co2 12_455 10_554 118.846(7)
Gd1 Co1 Co2 12_455 5_555 61.658(11)
Gd1 Co1 Co2 12_455 14_455 61.154(7)
Gd1 Co1 Si2 12_455 . 118.342(11)
Gd1 Co1 Si2 12_455 10_554 118.846(7)
Gd1 Co1 Si2 12_455 5_555 61.658(11)
Gd1 Co1 Si2 12_455 14_455 61.154(7)
Gd1 Co1 Si1 12_555 . 0
Gd1 Co1 Co2 12_555 . 61.154(7)
Gd1 Co1 Co2 12_555 10_554 61.658(11)
Gd1 Co1 Co2 12_555 5_555 118.846(7)
Gd1 Co1 Co2 12_555 14_455 118.342(11)
Gd1 Co1 Si2 12_555 . 61.154(7)
Gd1 Co1 Si2 12_555 10_554 61.658(11)
Gd1 Co1 Si2 12_555 5_555 118.846(7)
Gd1 Co1 Si2 12_555 14_455 118.342(11)
Si1 Co1 Co2 . . 0
Si1 Co1 Co2 . 10_554 0
Si1 Co1 Co2 . 5_555 0
Si1 Co1 Co2 . 14_455 0
Si1 Co1 Si2 . . 0
Si1 Co1 Si2 . 10_554 0
Si1 Co1 Si2 . 5_555 0
Si1 Co1 Si2 . 14_455 0
Co2 Co1 Co2 . 10_554 110.907(7)
Co2 Co1 Co2 . 5_555 180.0(5)
Co2 Co1 Co2 . 14_455 69.093(7)
Co2 Co1 Si2 . . 0.0(5)
Co2 Co1 Si2 . 10_554 110.907(7)
Co2 Co1 Si2 . 5_555 180.0(5)
Co2 Co1 Si2 . 14_455 69.093(7)
Co2 Co1 Co2 10_554 5_555 69.093(7)
Co2 Co1 Co2 10_554 14_455 180.0(5)
Co2 Co1 Si2 10_554 . 110.907(7)
Co2 Co1 Si2 10_554 10_554 0.0(5)
Co2 Co1 Si2 10_554 5_555 69.093(7)
Co2 Co1 Si2 10_554 14_455 180.0(5)
Co2 Co1 Co2 5_555 14_455 110.907(7)
Co2 Co1 Si2 5_555 . 180.0(5)
Co2 Co1 Si2 5_555 10_554 69.093(7)
Co2 Co1 Si2 5_555 5_555 0.0(5)
Co2 Co1 Si2 5_555 14_455 110.907(7)
Co2 Co1 Si2 14_455 . 69.093(7)
Co2 Co1 Si2 14_455 10_554 180.0(5)
Co2 Co1 Si2 14_455 5_555 110.907(7)
Co2 Co1 Si2 14_455 14_455 0.0(5)
Si2 Co1 Si2 . 10_554 110.907(7)
Si2 Co1 Si2 . 5_555 180.0(5)
Si2 Co1 Si2 . 14_455 69.093(7)
Si2 Co1 Si2 10_554 5_555 69.093(7)
Si2 Co1 Si2 10_554 14_455 180.0(5)
Si2 Co1 Si2 5_555 14_455 110.907(7)
Gd1 Si1 Gd1 . 9_445 115.716(4)
Gd1 Si1 Gd1 . 9_545 115.716(4)
Gd1 Si1 Gd1 . 2_554 73.556(6)
Gd1 Si1 Gd1 . 3_545 106.444(6)
Gd1 Si1 Gd1 . 4_555 180.0(5)
Gd1 Si1 Gd1 . 12_455 64.284(4)
Gd1 Si1 Gd1 . 12_555 64.284(4)
Gd1 Si1 Co1 . . 0
Gd1 Si1 Co2 . . 60.657(13)
Gd1 Si1 Co2 . 10_554 119.343(13)
Gd1 Si1 Co2 . 5_555 119.343(13)
Gd1 Si1 Co2 . 14_455 60.657(13)
Gd1 Si1 Si2 . . 60.657(13)
Gd1 Si1 Si2 . 10_554 119.343(13)
Gd1 Si1 Si2 . 5_555 119.343(13)
Gd1 Si1 Si2 . 14_455 60.657(13)
Gd1 Si1 Gd1 9_445 9_545 115.123(6)
Gd1 Si1 Gd1 9_445 2_554 115.168(4)
Gd1 Si1 Gd1 9_445 3_545 64.832(4)
Gd1 Si1 Gd1 9_445 4_555 64.284(4)
Gd1 Si1 Gd1 9_445 12_455 64.877(6)
Gd1 Si1 Gd1 9_445 12_555 180.0(5)
Gd1 Si1 Co1 9_445 . 0
Gd1 Si1 Co2 9_445 . 118.846(7)
Gd1 Si1 Co2 9_445 10_554 118.342(11)
Gd1 Si1 Co2 9_445 5_555 61.154(7)
Gd1 Si1 Co2 9_445 14_455 61.658(11)
Gd1 Si1 Si2 9_445 . 118.846(7)
Gd1 Si1 Si2 9_445 10_554 118.342(11)
Gd1 Si1 Si2 9_445 5_555 61.154(7)
Gd1 Si1 Si2 9_445 14_455 61.658(11)
Gd1 Si1 Gd1 9_545 2_554 115.168(4)
Gd1 Si1 Gd1 9_545 3_545 64.832(4)
Gd1 Si1 Gd1 9_545 4_555 64.284(4)
Gd1 Si1 Gd1 9_545 12_455 180.0(5)
Gd1 Si1 Gd1 9_545 12_555 64.877(6)
Gd1 Si1 Co1 9_545 . 0
Gd1 Si1 Co2 9_545 . 61.658(11)
Gd1 Si1 Co2 9_545 10_554 61.154(7)
Gd1 Si1 Co2 9_545 5_555 118.342(11)
Gd1 Si1 Co2 9_545 14_455 118.846(7)
Gd1 Si1 Si2 9_545 . 61.658(11)
Gd1 Si1 Si2 9_545 10_554 61.154(7)
Gd1 Si1 Si2 9_545 5_555 118.342(11)
Gd1 Si1 Si2 9_545 14_455 118.846(7)
Gd1 Si1 Gd1 2_554 3_545 180.0(5)
Gd1 Si1 Gd1 2_554 4_555 106.444(6)
Gd1 Si1 Gd1 2_554 12_455 64.832(4)
Gd1 Si1 Gd1 2_554 12_555 64.832(4)
Gd1 Si1 Co1 2_554 . 0
Gd1 Si1 Co2 2_554 . 119.751(11)
Gd1 Si1 Co2 2_554 10_554 60.249(11)
Gd1 Si1 Co2 2_554 5_555 60.249(11)
Gd1 Si1 Co2 2_554 14_455 119.751(11)
Gd1 Si1 Si2 2_554 . 119.751(11)
Gd1 Si1 Si2 2_554 10_554 60.249(11)
Gd1 Si1 Si2 2_554 5_555 60.249(11)
Gd1 Si1 Si2 2_554 14_455 119.751(11)
Gd1 Si1 Gd1 3_545 4_555 73.556(6)
Gd1 Si1 Gd1 3_545 12_455 115.168(4)
Gd1 Si1 Gd1 3_545 12_555 115.168(4)
Gd1 Si1 Co1 3_545 . 0
Gd1 Si1 Co2 3_545 . 60.249(11)
Gd1 Si1 Co2 3_545 10_554 119.751(11)
Gd1 Si1 Co2 3_545 5_555 119.751(11)
Gd1 Si1 Co2 3_545 14_455 60.249(11)
Gd1 Si1 Si2 3_545 . 60.249(11)
Gd1 Si1 Si2 3_545 10_554 119.751(11)
Gd1 Si1 Si2 3_545 5_555 119.751(11)
Gd1 Si1 Si2 3_545 14_455 60.249(11)
Gd1 Si1 Gd1 4_555 12_455 115.716(4)
Gd1 Si1 Gd1 4_555 12_555 115.716(4)
Gd1 Si1 Co1 4_555 . 0
Gd1 Si1 Co2 4_555 . 119.343(13)
Gd1 Si1 Co2 4_555 10_554 60.657(13)
Gd1 Si1 Co2 4_555 5_555 60.657(13)
Gd1 Si1 Co2 4_555 14_455 119.343(13)
Gd1 Si1 Si2 4_555 . 119.343(13)
Gd1 Si1 Si2 4_555 10_554 60.657(13)
Gd1 Si1 Si2 4_555 5_555 60.657(13)
Gd1 Si1 Si2 4_555 14_455 119.343(13)
Gd1 Si1 Gd1 12_455 12_555 115.123(6)
Gd1 Si1 Co1 12_455 . 0
Gd1 Si1 Co2 12_455 . 118.342(11)
Gd1 Si1 Co2 12_455 10_554 118.846(7)
Gd1 Si1 Co2 12_455 5_555 61.658(11)
Gd1 Si1 Co2 12_455 14_455 61.154(7)
Gd1 Si1 Si2 12_455 . 118.342(11)
Gd1 Si1 Si2 12_455 10_554 118.846(7)
Gd1 Si1 Si2 12_455 5_555 61.658(11)
Gd1 Si1 Si2 12_455 14_455 61.154(7)
Gd1 Si1 Co1 12_555 . 0
Gd1 Si1 Co2 12_555 . 61.154(7)
Gd1 Si1 Co2 12_555 10_554 61.658(11)
Gd1 Si1 Co2 12_555 5_555 118.846(7)
Gd1 Si1 Co2 12_555 14_455 118.342(11)
Gd1 Si1 Si2 12_555 . 61.154(7)
Gd1 Si1 Si2 12_555 10_554 61.658(11)
Gd1 Si1 Si2 12_555 5_555 118.846(7)
Gd1 Si1 Si2 12_555 14_455 118.342(11)
Co1 Si1 Co2 . . 0
Co1 Si1 Co2 . 10_554 0
Co1 Si1 Co2 . 5_555 0
Co1 Si1 Co2 . 14_455 0
Co1 Si1 Si2 . . 0
Co1 Si1 Si2 . 10_554 0
Co1 Si1 Si2 . 5_555 0
Co1 Si1 Si2 . 14_455 0
Co2 Si1 Co2 . 10_554 110.907(7)
Co2 Si1 Co2 . 5_555 180.0(5)
Co2 Si1 Co2 . 14_455 69.093(7)
Co2 Si1 Si2 . . 0.0(5)
Co2 Si1 Si2 . 10_554 110.907(7)
Co2 Si1 Si2 . 5_555 180.0(5)
Co2 Si1 Si2 . 14_455 69.093(7)
Co2 Si1 Co2 10_554 5_555 69.093(7)
Co2 Si1 Co2 10_554 14_455 180.0(5)
Co2 Si1 Si2 10_554 . 110.907(7)
Co2 Si1 Si2 10_554 10_554 0.0(5)
Co2 Si1 Si2 10_554 5_555 69.093(7)
Co2 Si1 Si2 10_554 14_455 180.0(5)
Co2 Si1 Co2 5_555 14_455 110.907(7)
Co2 Si1 Si2 5_555 . 180.0(5)
Co2 Si1 Si2 5_555 10_554 69.093(7)
Co2 Si1 Si2 5_555 5_555 0.0(5)
Co2 Si1 Si2 5_555 14_455 110.907(7)
Co2 Si1 Si2 14_455 . 69.093(7)
Co2 Si1 Si2 14_455 10_554 180.0(5)
Co2 Si1 Si2 14_455 5_555 110.907(7)
Co2 Si1 Si2 14_455 14_455 0.0(5)
Si2 Si1 Si2 . 10_554 110.907(7)
Si2 Si1 Si2 . 5_555 180.0(5)
Si2 Si1 Si2 . 14_455 69.093(7)
Si2 Si1 Si2 10_554 5_555 69.093(7)
Si2 Si1 Si2 10_554 14_455 180.0(5)
Si2 Si1 Si2 5_555 14_455 110.907(7)
Gd1 Co2 Gd1 . 9_545 136.668(7)
Gd1 Co2 Gd1 . 2_555 83.733(12)
Gd1 Co2 Gd1 . 3_545 125.709(5)
Gd1 Co2 Gd1 . 11_555 71.473(14)
Gd1 Co2 Gd1 . 12_555 71.750(10)
Gd1 Co2 Co1 . . 75.082(8)
Gd1 Co2 Co1 . 10_555 143.985(19)
Gd1 Co2 Si1 . . 75.082(8)
Gd1 Co2 Si1 . 10_555 143.985(19)
Gd1 Co2 Co2 . 14_455 62.997(13)
Gd1 Co2 Co2 . 14_555 117.003(19)
Gd1 Co2 Si2 . . 0
Gd1 Co2 Si2 . 14_455 62.997(13)
Gd1 Co2 Si2 . 14_555 117.003(19)
Gd1 Co2 Gd1 9_545 2_555 137.420(17)
Gd1 Co2 Gd1 9_545 3_545 72.279(15)
Gd1 Co2 Gd1 9_545 11_555 125.709(5)
Gd1 Co2 Gd1 9_545 12_555 71.569(8)
Gd1 Co2 Co1 9_545 . 72.981(12)
Gd1 Co2 Co1 9_545 10_555 75.172(13)
Gd1 Co2 Si1 9_545 . 72.981(12)
Gd1 Co2 Si1 9_545 10_555 75.172(13)
Gd1 Co2 Co2 9_545 14_455 117.288(19)
Gd1 Co2 Co2 9_545 14_555 62.712(13)
Gd1 Co2 Si2 9_545 . 0
Gd1 Co2 Si2 9_545 14_455 117.288(19)
Gd1 Co2 Si2 9_545 14_555 62.712(13)
Gd1 Co2 Gd1 2_555 3_545 71.569(8)
Gd1 Co2 Gd1 2_555 11_555 71.750(10)
Gd1 Co2 Gd1 2_555 12_555 149.84(2)
Gd1 Co2 Co1 2_555 . 117.579(5)
Gd1 Co2 Co1 2_555 10_555 73.366(6)
Gd1 Co2 Si1 2_555 . 117.579(5)
Gd1 Co2 Si1 2_555 10_555 73.366(6)
Gd1 Co2 Co2 2_555 14_455 62.509(5)
Gd1 Co2 Co2 2_555 14_555 117.491(7)
Gd1 Co2 Si2 2_555 . 0
Gd1 Co2 Si2 2_555 14_455 62.509(5)
Gd1 Co2 Si2 2_555 14_555 117.491(7)
Gd1 Co2 Gd1 3_545 11_555 136.668(7)
Gd1 Co2 Gd1 3_545 12_555 137.420(17)
Gd1 Co2 Co1 3_545 . 75.172(13)
Gd1 Co2 Co1 3_545 10_555 72.981(12)
Gd1 Co2 Si1 3_545 . 75.172(13)
Gd1 Co2 Si1 3_545 10_555 72.981(12)
Gd1 Co2 Co2 3_545 14_455 62.712(13)
Gd1 Co2 Co2 3_545 14_555 117.288(19)
Gd1 Co2 Si2 3_545 . 0
Gd1 Co2 Si2 3_545 14_455 62.712(13)
Gd1 Co2 Si2 3_545 14_555 117.288(19)
Gd1 Co2 Gd1 11_555 12_555 83.733(12)
Gd1 Co2 Co1 11_555 . 143.985(19)
Gd1 Co2 Co1 11_555 10_555 75.082(8)
Gd1 Co2 Si1 11_555 . 143.985(19)
Gd1 Co2 Si1 11_555 10_555 75.082(8)
Gd1 Co2 Co2 11_555 14_455 117.003(19)
Gd1 Co2 Co2 11_555 14_555 62.997(13)
Gd1 Co2 Si2 11_555 . 0
Gd1 Co2 Si2 11_555 14_455 117.003(19)
Gd1 Co2 Si2 11_555 14_555 62.997(13)
Gd1 Co2 Co1 12_555 . 73.366(6)
Gd1 Co2 Co1 12_555 10_555 117.579(5)
Gd1 Co2 Si1 12_555 . 73.366(6)
Gd1 Co2 Si1 12_555 10_555 117.579(5)
Gd1 Co2 Co2 12_555 14_455 117.491(7)
Gd1 Co2 Co2 12_555 14_555 62.509(5)
Gd1 Co2 Si2 12_555 . 0
Gd1 Co2 Si2 12_555 14_455 117.491(7)
Gd1 Co2 Si2 12_555 14_555 62.509(5)
Co1 Co2 Co1 . 10_555 140.29(3)
Co1 Co2 Si1 . . 0.0(5)
Co1 Co2 Si1 . 10_555 140.29(3)
Co1 Co2 Co2 . 14_455 55.453(6)
Co1 Co2 Co2 . 14_555 124.547(10)
Co1 Co2 Si2 . . 0
Co1 Co2 Si2 . 14_455 55.453(6)
Co1 Co2 Si2 . 14_555 124.547(10)
Co1 Co2 Si1 10_555 . 140.29(3)
Co1 Co2 Si1 10_555 10_555 0.0(5)
Co1 Co2 Co2 10_555 14_455 124.547(10)
Co1 Co2 Co2 10_555 14_555 55.453(6)
Co1 Co2 Si2 10_555 . 0
Co1 Co2 Si2 10_555 14_455 124.547(10)
Co1 Co2 Si2 10_555 14_555 55.453(6)
Si1 Co2 Si1 . 10_555 140.29(3)
Si1 Co2 Co2 . 14_455 55.453(6)
Si1 Co2 Co2 . 14_555 124.547(10)
Si1 Co2 Si2 . . 0
Si1 Co2 Si2 . 14_455 55.453(6)
Si1 Co2 Si2 . 14_555 124.547(10)
Si1 Co2 Co2 10_555 14_455 124.547(10)
Si1 Co2 Co2 10_555 14_555 55.453(6)
Si1 Co2 Si2 10_555 . 0
Si1 Co2 Si2 10_555 14_455 124.547(10)
Si1 Co2 Si2 10_555 14_555 55.453(6)
Co2 Co2 Co2 14_455 14_555 180.0(5)
Co2 Co2 Si2 14_455 . 0
Co2 Co2 Si2 14_455 14_455 0.0(5)
Co2 Co2 Si2 14_455 14_555 180.0(5)
Co2 Co2 Si2 14_555 . 0
Co2 Co2 Si2 14_555 14_455 180.0(5)
Co2 Co2 Si2 14_555 14_555 0.0(5)
Si2 Co2 Si2 . 14_455 0
Si2 Co2 Si2 . 14_555 0
Si2 Co2 Si2 14_455 14_555 180.0(5)
Gd1 Si2 Gd1 . 9_545 136.668(7)
Gd1 Si2 Gd1 . 2_555 83.733(12)
Gd1 Si2 Gd1 . 3_545 125.709(5)
Gd1 Si2 Gd1 . 11_555 71.473(14)
Gd1 Si2 Gd1 . 12_555 71.750(10)
Gd1 Si2 Co1 . . 75.082(8)
Gd1 Si2 Co1 . 10_555 143.985(19)
Gd1 Si2 Si1 . . 75.082(8)
Gd1 Si2 Si1 . 10_555 143.985(19)
Gd1 Si2 Co2 . . 0
Gd1 Si2 Co2 . 14_455 62.997(13)
Gd1 Si2 Co2 . 14_555 117.003(19)
Gd1 Si2 Si2 . 14_455 62.997(13)
Gd1 Si2 Si2 . 14_555 117.003(19)
Gd1 Si2 Gd1 9_545 2_555 137.420(17)
Gd1 Si2 Gd1 9_545 3_545 72.279(15)
Gd1 Si2 Gd1 9_545 11_555 125.709(5)
Gd1 Si2 Gd1 9_545 12_555 71.569(8)
Gd1 Si2 Co1 9_545 . 72.981(12)
Gd1 Si2 Co1 9_545 10_555 75.172(13)
Gd1 Si2 Si1 9_545 . 72.981(12)
Gd1 Si2 Si1 9_545 10_555 75.172(13)
Gd1 Si2 Co2 9_545 . 0
Gd1 Si2 Co2 9_545 14_455 117.288(19)
Gd1 Si2 Co2 9_545 14_555 62.712(13)
Gd1 Si2 Si2 9_545 14_455 117.288(19)
Gd1 Si2 Si2 9_545 14_555 62.712(13)
Gd1 Si2 Gd1 2_555 3_545 71.569(8)
Gd1 Si2 Gd1 2_555 11_555 71.750(10)
Gd1 Si2 Gd1 2_555 12_555 149.84(2)
Gd1 Si2 Co1 2_555 . 117.579(5)
Gd1 Si2 Co1 2_555 10_555 73.366(6)
Gd1 Si2 Si1 2_555 . 117.579(5)
Gd1 Si2 Si1 2_555 10_555 73.366(6)
Gd1 Si2 Co2 2_555 . 0
Gd1 Si2 Co2 2_555 14_455 62.509(5)
Gd1 Si2 Co2 2_555 14_555 117.491(7)
Gd1 Si2 Si2 2_555 14_455 62.509(5)
Gd1 Si2 Si2 2_555 14_555 117.491(7)
Gd1 Si2 Gd1 3_545 11_555 136.668(7)
Gd1 Si2 Gd1 3_545 12_555 137.420(17)
Gd1 Si2 Co1 3_545 . 75.172(13)
Gd1 Si2 Co1 3_545 10_555 72.981(12)
Gd1 Si2 Si1 3_545 . 75.172(13)
Gd1 Si2 Si1 3_545 10_555 72.981(12)
Gd1 Si2 Co2 3_545 . 0
Gd1 Si2 Co2 3_545 14_455 62.712(13)
Gd1 Si2 Co2 3_545 14_555 117.288(19)
Gd1 Si2 Si2 3_545 14_455 62.712(13)
Gd1 Si2 Si2 3_545 14_555 117.288(19)
Gd1 Si2 Gd1 11_555 12_555 83.733(12)
Gd1 Si2 Co1 11_555 . 143.985(19)
Gd1 Si2 Co1 11_555 10_555 75.082(8)
Gd1 Si2 Si1 11_555 . 143.985(19)
Gd1 Si2 Si1 11_555 10_555 75.082(8)
Gd1 Si2 Co2 11_555 . 0
Gd1 Si2 Co2 11_555 14_455 117.003(19)
Gd1 Si2 Co2 11_555 14_555 62.997(13)
Gd1 Si2 Si2 11_555 14_455 117.003(19)
Gd1 Si2 Si2 11_555 14_555 62.997(13)
Gd1 Si2 Co1 12_555 . 73.366(6)
Gd1 Si2 Co1 12_555 10_555 117.579(5)
Gd1 Si2 Si1 12_555 . 73.366(6)
Gd1 Si2 Si1 12_555 10_555 117.579(5)
Gd1 Si2 Co2 12_555 . 0
Gd1 Si2 Co2 12_555 14_455 117.491(7)
Gd1 Si2 Co2 12_555 14_555 62.509(5)
Gd1 Si2 Si2 12_555 14_455 117.491(7)
Gd1 Si2 Si2 12_555 14_555 62.509(5)
Co1 Si2 Co1 . 10_555 140.29(3)
Co1 Si2 Si1 . . 0.0(5)
Co1 Si2 Si1 . 10_555 140.29(3)
Co1 Si2 Co2 . . 0
Co1 Si2 Co2 . 14_455 55.453(6)
Co1 Si2 Co2 . 14_555 124.547(10)
Co1 Si2 Si2 . 14_455 55.453(6)
Co1 Si2 Si2 . 14_555 124.547(10)
Co1 Si2 Si1 10_555 . 140.29(3)
Co1 Si2 Si1 10_555 10_555 0.0(5)
Co1 Si2 Co2 10_555 . 0
Co1 Si2 Co2 10_555 14_455 124.547(10)
Co1 Si2 Co2 10_555 14_555 55.453(6)
Co1 Si2 Si2 10_555 14_455 124.547(10)
Co1 Si2 Si2 10_555 14_555 55.453(6)
Si1 Si2 Si1 . 10_555 140.29(3)
Si1 Si2 Co2 . . 0
Si1 Si2 Co2 . 14_455 55.453(6)
Si1 Si2 Co2 . 14_555 124.547(10)
Si1 Si2 Si2 . 14_455 55.453(6)
Si1 Si2 Si2 . 14_555 124.547(10)
Si1 Si2 Co2 10_555 . 0
Si1 Si2 Co2 10_555 14_455 124.547(10)
Si1 Si2 Co2 10_555 14_555 55.453(6)
Si1 Si2 Si2 10_555 14_455 124.547(10)
Si1 Si2 Si2 10_555 14_555 55.453(6)
Co2 Si2 Co2 . 14_455 0
Co2 Si2 Co2 . 14_555 0
Co2 Si2 Si2 . 14_455 0
Co2 Si2 Si2 . 14_555 0
Co2 Si2 Co2 14_455 14_555 180.0(5)
Co2 Si2 Si2 14_455 14_455 0.0(5)
Co2 Si2 Si2 14_455 14_555 180.0(5)
Co2 Si2 Si2 14_555 14_455 180.0(5)
Co2 Si2 Si2 14_555 14_555 0.0(5)
Si2 Si2 Si2 14_455 14_555 180.0(5)

loop_
_geom_bond_atom_site_label_1
_geom_bond_atom_site_label_2
_geom_bond_site_symmetry_2
_geom_bond_distance
Gd1 Gd1 11_455 3.4625(4)
Gd1 Gd1 11_555 3.4625(4)
Gd1 Gd1 4_565 3.4214(5)
Gd1 Gd1 12_455 3.4459(4)
Gd1 Gd1 12_555 3.4459(4)
Gd1 Co1 . 3.2858(4)
Gd1 Co1 9_455 3.1893(4)
Gd1 Co1 9_555 3.1893(4)
Gd1 Co1 2_555 3.2686(4)
Gd1 Si1 . 3.2858(4)
Gd1 Si1 9_455 3.1893(4)
Gd1 Si1 9_555 3.1893(4)
Gd1 Si1 2_555 3.2686(4)
Gd1 Co2 . 2.9642(6)
Gd1 Co2 9_455 2.9355(6)
Gd1 Co2 2_554 2.9156(4)
Gd1 Co2 13_555 2.9156(4)
Gd1 Co2 6_555 2.9355(6)
Gd1 Co2 14_455 2.9642(6)
Gd1 Si2 . 2.9642(6)
Gd1 Si2 9_455 2.9355(6)
Gd1 Si2 2_554 2.9156(4)
Gd1 Si2 13_555 2.9156(4)
Gd1 Si2 6_555 2.9355(6)
Gd1 Si2 14_455 2.9642(6)
Co1 Si1 . 0
Co1 Co2 . 2.3733(3)
Co1 Co2 10_554 2.3733(3)
Co1 Co2 5_555 2.3733(3)
Co1 Co2 14_455 2.3733(3)
Co1 Si2 . 2.3733(3)
Co1 Si2 10_554 2.3733(3)
Co1 Si2 5_555 2.3733(3)
Co1 Si2 14_455 2.3733(3)
Si1 Co2 . 2.3733(3)
Si1 Co2 10_554 2.3733(3)
Si1 Co2 5_555 2.3733(3)
Si1 Co2 14_455 2.3733(3)
Si1 Si2 . 2.3733(3)
Si1 Si2 10_554 2.3733(3)
Si1 Si2 5_555 2.3733(3)
Si1 Si2 14_455 2.3733(3)
Co2 Co2 14_455 2.6916(4)
Co2 Co2 14_555 2.6916(4)
Co2 Si2 . 0
Co2 Si2 14_455 2.6916(4)
Co2 Si2 14_555 2.6916(4)
Si2 Si2 14_455 2.6916(4)
Si2 Si2 14_555 2.6916(4)
